data_2005104
loop_
_publ_author_name
'Howie, R. A.'
'Wardell, J. L.'

_publ_section_title
;
 Trimethyl[3-(triphenylstannyl)propyl]ammonium Iodide
;
_journal_issue 7
_journal_name_full 'Acta Crystallographica Section C'
_journal_page_first 1668
_journal_page_last 1670
_journal_paper_doi 10.1107/S0108270196000881
_journal_volume 52
_journal_year 1996
_chemical_formula_moiety 'C24 H30 N Sn , I'
_chemical_formula_sum 'C24 H30 I N Sn'
_chemical_formula_weight 578.11
_space_group_IT_number 14
_symmetry_cell_setting monoclinic
_symmetry_space_group_name_Hall '-P 2yab'
_symmetry_space_group_name_H-M 'P 1 21/a 1'
_atom_type_scat_source IntTabIV
_cell_angle_alpha 90
_cell_angle_beta 116.60(4)
_cell_angle_gamma 90
_cell_formula_units_Z 4
_cell_length_a 18.678(9)
_cell_length_b 7.627(3)
_cell_length_c 19.099(10)
_cell_measurement_reflns_used 14
_cell_measurement_temperature 198
_cell_measurement_theta_max 10.8
_cell_measurement_theta_min 8.3
_cell_volume 2433(2)
_diffrn_measurement_device 'Nicolet P3'
_diffrn_measurement_method '\q/2\q scans'
_diffrn_radiation_type MoK\a
_diffrn_radiation_wavelength 0.71073
_diffrn_reflns_av_R_equivalents 0.024
_diffrn_reflns_limit_h_max 22
_diffrn_reflns_limit_h_min -22
_diffrn_reflns_limit_k_max 9
_diffrn_reflns_limit_k_min 0
_diffrn_reflns_limit_l_max 22
_diffrn_reflns_limit_l_min 0
_diffrn_reflns_number 4799
_diffrn_reflns_theta_max 25
_diffrn_standards_decay_% 2
_diffrn_standards_interval_count 50
_diffrn_standards_number 2
_exptl_absorpt_coefficient_mu 2.32
_exptl_absorpt_correction_T_max 0.42
_exptl_absorpt_correction_T_min 0.17
_exptl_absorpt_correction_type 'empirical, \y scans (North, Phillips & Mathews, 1968)'
_exptl_crystal_colour colourless
_exptl_crystal_density_diffrn 1.578
_exptl_crystal_density_method none
_exptl_crystal_description plate
_exptl_crystal_size_max 0.7
_exptl_crystal_size_mid 0.44
_exptl_crystal_size_min 0.08
_refine_diff_density_max 1.23
_refine_diff_density_min -0.58
_refine_ls_extinction_method none
_refine_ls_goodness_of_fit_obs 1.430
_refine_ls_hydrogen_treatment 'H atoms: see text'
_refine_ls_number_parameters 256
_refine_ls_number_reflns 3045
_refine_ls_R_factor_obs 0.043
_refine_ls_shift/esd_max 0.003
_refine_ls_structure_factor_coef F
_refine_ls_weighting_details 'w = 1/[\s^2^(F)+0.000641F^2^]'
_refine_ls_weighting_scheme calc
_refine_ls_wR_factor_obs 0.043
_reflns_number_observed 3045
_reflns_number_total 4308
_reflns_observed_criterion F>4\s(F)
_cod_data_source_file cf1055.cif
_cod_data_source_block cf1055a
_cod_depositor_comments
;
The following automatic conversions were performed:

'_refine_ls_weighting_scheme' value ' 1/[\s^2^(F)+0.000641F^2^]' was
changed to 'calc'. New tag '_refine_ls_weighting_details' was
created. The value of the new tag was set to 'w =
1/[\s^2^(F)+0.000641F^2^]'.

Automatic conversion script
Id: cif_fix_values 3143 2015-03-26 13:38:13Z robertas 
;
_cod_original_sg_symbol_H-M 'P 21/a'
_cod_database_code 2005104

loop_
_symmetry_equiv_pos_as_xyz
x,y,z
-x,-y,-z
1/2+x,1/2-y,z
-1/2-x,-1/2+y,-z

loop_
_atom_site_label
_atom_site_fract_x
_atom_site_fract_y
_atom_site_fract_z
_atom_site_U_iso_or_equiv
Sn .20840(3) .16258(6) .19310(3) .0408(2)
I .41694(3) -0.86743(6) .56221(3) .0550(2)
C1 .2073(5) .0142(10) .2880(5) .056(2)
C2 .2594(5) -0.1523(9) .3147(4) .053(2)
C3 .2684(4) -0.1995(9) .3950(4) .037(2)
N .3165(3) -0.3621(6) .4326(3) .0390(10)
C4 .3225(4) -0.3730(10) .5135(4) .049(2)
C5 .3991(4) -0.3510(12) .4396(6) .066(3)
C6 .2747(5) -0.5219(10) .3886(5) .060(3)
C7 .0809(5) .3843(11) .2119(5) .066(3)
C8 .0290(6) .5216(16) .2003(6) .100(5)
C9 .0121(7) .6336(13) .1401(7) .095(4)
C10 .0482(6) .6144(12) .0931(7) .089(4)
C11 .1021(5) .4796(11) .1068(5) .065(3)
C12 .1195(4) .3624(9) .1661(4) .043(2)
C13 .3922(5) .2160(11) .2868(5) .071(3)
C14 .4643(5) .3044(13) .3142(6) .084(3)
C15 .4687(5) .4671(13) .2896(6) .070(3)
C16 .3993(5) .5446(12) .2367(5) .069(3)
C17 .3270(5) .4571(11) .2092(5) .061(3)
C18 .3222(4) .2910(9) .2343(4) .043(2)
C19 .1135(5) .0118(11) .0250(5) .057(2)
C20 .0998(6) -.0910(13) -.0378(5) .079(3)
C21 .1587(8) -0.2016(14) -.0362(6) .088(4)
C22 .2305(7) -0.2102(13) .0286(7) .086(4)
C23 .2446(5) -0.1058(11) .0921(5) .069(3)
C24 .1868(4) .0066(9) .0928(4) .047(2)
H1A .1535 -0.0204 .2728 ?
H1B .2245 .0903 .3320 ?
H2A .3105 -0.1302 .3171 ?
H2B .2341 -0.2454 .2791 ?
H3A .2935 -0.1034 .4288 ?
H3B .2162 -0.2158 .3908 ?
H4A .2713 -0.3705 .5128 ?
H4B .3518 -0.2714 .5394 ?
H4C .3506 -0.4748 .5405 ?
H5A .3945 -0.3467 .3881 ?
H5B .4284 -0.4526 .4656 ?
H5C .4264 -0.2494 .4677 ?
H6A .2670 -0.5173 .3360 ?
H6B .2242 -0.5248 .3892 ?
H6C .3042 -0.6243 .4132 ?
H7 .0903 .3027 .2527 ?
H8 .0051 .5377 .2345 ?
H9 -0.0253 .7258 .1307 ?
H10 .0366 .6935 .0510 ?
H11 .1277 .4680 .0738 ?
H13 .3912 .1004 .3050 ?
H14 .5118 .2489 .3512 ?
H15 .5185 .5267 .3082 ?
H16 .4008 .6601 .2188 ?
H17 .2798 .5130 .1721 ?
H19 .0726 .0886 .0230 ?
H20 .0495 -0.0864 -0.0830 ?
H21 .1492 -0.2722 -0.0805 ?
H22 .2707 -0.2882 .0299 ?
H23 .2954 -0.1110 .1367 ?

loop_
_geom_angle_atom_site_label_1
_geom_angle_atom_site_label_2
_geom_angle_atom_site_label_3
_geom_angle
_geom_angle_publ_flag
C12 Sn C1 106.2(3) yes
C18 Sn C12 107.4(3) yes
C24 Sn C12 111.5(3) yes
C2 C1 Sn 118.1(5) yes
N C3 C2 116.7(5) yes
C5 N C3 111.6(5) yes
C6 N C3 110.7(5) yes
C6 N C5 111.0(6) yes
C7 C12 Sn 120.4(5) no
C13 C18 Sn 122.9(6) no
C19 C24 Sn 121.8(6) no
C18 Sn C1 108.3(3) yes
C24 Sn C1 113.3(3) yes
C24 Sn C18 110.0(3) yes
C3 C2 C1 107.4(6) yes
C4 N C3 106.7(5) yes
C5 N C4 108.3(6) yes
C6 N C4 108.3(6) yes
C11 C12 Sn 122.5(5) no
C17 C18 Sn 120.2(5) no
C23 C24 Sn 121.3(6) no
C9 C8 C7 119.9(9) no
C11 C10 C9 119.7(9) no
C11 C12 C7 116.9(7) no
C15 C14 C13 121.4(9) no
C17 C16 C15 120.9(8) no
C17 C18 C13 116.9(7) no
C21 C20 C19 120.1(9) no
C23 C22 C21 119.8(9) no
C23 C24 C19 116.9(8) no
C12 C7 C8 121.6(8) no
C10 C9 C8 120.0(9) no
C12 C11 C10 121.8(8) no
C18 C13 C14 121.5(8) no
C16 C15 C14 118.1(8) no
C18 C17 C16 121.3(8) no
C24 C19 C20 121.2(8) no
C22 C21 C20 120.2(9) no
C24 C23 C22 121.6(9) no

loop_
_geom_bond_atom_site_label_1
_geom_bond_atom_site_label_2
_geom_bond_distance
_geom_bond_publ_flag
C1 Sn 2.145(7) yes
C18 Sn 2.145(7) yes
C2 C1 1.541(9) yes
N C3 1.511(8) yes
C5 N 1.490(8) yes
C12 Sn 2.140(6) yes
C24 Sn 2.135(8) yes
C3 C2 1.510(9) yes
C4 N 1.502(8) yes
C6 N 1.487(9) yes
C8 C7 1.376(12) no
C9 C8 1.352(13) no
C11 C10 1.380(11) no
C14 C13 1.384(11) no
C15 C14 1.342(13) no
C17 C16 1.381(11) no
C20 C19 1.359(11) no
C21 C20 1.376(14) no
C23 C22 1.374(13) no
C12 C7 1.370(10) no
C10 C9 1.349(14) no
C12 C11 1.364(10) no
C18 C13 1.366(10) no
C16 C15 1.371(12) no
C18 C17 1.372(10) no
C24 C19 1.402(10) no
C22 C21 1.358(14) no
C24 C23 1.383(10) no
